data_7710508
loop_
_publ_author_name
'Prima, Darya O.'
'Pankov, Roman O.'
'Kostyukovich, Alexander Yu.'
'Minyaev, Mikhail E.'
'Burykina, Julia V.'
'Ananikov, Valentine P.'

_publ_section_title
;
 Synthesis and characterization of Pd/NHCF complexes with fluorinated aryl
 groups
;
_journal_name_full 'Dalton Transactions'
_journal_paper_doi 10.1039/D2DT00892K
_journal_year 2022
_chemical_formula_moiety 'C20 H15 Cl2 F2 N3 Pd'
_chemical_formula_sum 'C20 H15 Cl2 F2 N3 Pd'
_chemical_formula_weight 512.65
_space_group_crystal_system orthorhombic
_space_group_IT_number 61
_space_group_name_Hall '-P 2ac 2ab'
_space_group_name_H-M_alt 'P b c a'
_atom_sites_solution_hydrogens difmap
_atom_sites_solution_primary dual
_atom_sites_solution_secondary difmap
_audit_creation_date 2021-09-15
_audit_creation_method
;
Olex2 1.3
(compiled 2020.11.12 svn.r5f609507 for OlexSys, GUI svn.r6272)
;
_audit_update_record
;
2021-12-27 deposited with the CCDC.	2022-05-12 downloaded from the CCDC.
;
_cell_angle_alpha 90
_cell_angle_beta 90
_cell_angle_gamma 90
_cell_formula_units_Z 8
_cell_length_a 11.2541(2)
_cell_length_b 14.2448(2)
_cell_length_c 24.6718(3)
_cell_measurement_reflns_used 41862
_cell_measurement_temperature 100.00(10)
_cell_measurement_theta_max 35.3080
_cell_measurement_theta_min 2.4290
_cell_volume 3955.20(10)
_computing_cell_refinement 'CrysAlisPro 1.171.41.106a (Rigaku OD, 2021)'
_computing_data_collection 'CrysAlisPro 1.171.41.106a (Rigaku OD, 2021)'
_computing_data_reduction 'CrysAlisPro 1.171.41.106a (Rigaku OD, 2021)'
_computing_molecular_graphics 'Olex2 1.3 (Dolomanov et al., 2009)'
_computing_publication_material 'Olex2 1.3 (Dolomanov et al., 2009)'
_computing_structure_refinement 'XL  (Sheldrick, 2008)'
_computing_structure_solution 'XT  (Sheldrick, 2015)'
_diffrn_ambient_environment N~2~
_diffrn_ambient_temperature 100.00(10)
_diffrn_detector 'Hybrid Pixel Array Detector'
_diffrn_detector_area_resol_mean 10.0000
_diffrn_detector_type HyPix
_diffrn_measured_fraction_theta_full 1.000
_diffrn_measured_fraction_theta_max 0.973
_diffrn_measurement_details
;
List of Runs (angles in degrees, time in seconds):

  # Type    Start    End  Width  t~exp~   \w     \q     \k     \f   Frames
#--------------------------------------------------------------------------
  1  \w     41.00 108.90   0.35    1.70    --   26.74 178.00 150.00  194
  2  \w      0.00 101.15   0.35    1.70    --   26.74  57.00 -30.00  289
  3  \w    -59.00   4.00   0.35    1.70    --   26.74 -19.00 -90.00  180
  4  \w    -52.00  32.00   0.35    1.70    --   26.74 -48.00-157.00  240
  5  \w   -101.00   7.15   0.35    1.70    --  -26.43 -77.00  30.00  309
  6  \w   -111.00 -63.75   0.35    1.70    --  -26.43-178.00 120.00  135
  7  \w   -111.00 -85.80   0.35    1.70    --  -26.43-178.00-150.00   72
  8  \w   -101.00   7.15   0.35    1.70    --  -26.43 -77.00-180.00  309
  9  \w   -105.00 -51.80   0.35    1.70    --  -26.43 157.00  14.00  152
;
_diffrn_measurement_device 'four-circle diffractometer'
_diffrn_measurement_device_type 'XtaLAB Synergy, Dualflex, HyPix'
_diffrn_measurement_method '\w scans'
_diffrn_orient_matrix_type 'CrysAlisPro convention (1999,Acta A55,543-557)'
_diffrn_orient_matrix_UB_11 0.0076829000
_diffrn_orient_matrix_UB_12 -0.0033813000
_diffrn_orient_matrix_UB_13 0.0284628000
_diffrn_orient_matrix_UB_21 0.0507073000
_diffrn_orient_matrix_UB_22 0.0293925000
_diffrn_orient_matrix_UB_23 -0.0017229000
_diffrn_orient_matrix_UB_31 -0.0365971000
_diffrn_orient_matrix_UB_32 0.0400752000
_diffrn_orient_matrix_UB_33 0.0036518000
_diffrn_radiation_monochromator mirror
_diffrn_radiation_probe x-ray
_diffrn_radiation_type 'Mo K\a'
_diffrn_radiation_wavelength 0.71073
_diffrn_reflns_av_R_equivalents 0.0503
_diffrn_reflns_av_unetI/netI 0.0270
_diffrn_reflns_Laue_measured_fraction_full 1.000
_diffrn_reflns_Laue_measured_fraction_max 0.973
_diffrn_reflns_limit_h_max 17
_diffrn_reflns_limit_h_min -18
_diffrn_reflns_limit_k_max 22
_diffrn_reflns_limit_k_min -22
_diffrn_reflns_limit_l_max 39
_diffrn_reflns_limit_l_min -38
_diffrn_reflns_number 76516
_diffrn_reflns_point_group_measured_fraction_full 1.000
_diffrn_reflns_point_group_measured_fraction_max 0.973
_diffrn_reflns_theta_full 25.242
_diffrn_reflns_theta_max 34.992
_diffrn_reflns_theta_min 2.450
_diffrn_source 'micro-focus sealed X-ray tube'
_diffrn_source_type 'PhotonJet (Mo) X-ray Source'
_exptl_absorpt_coefficient_mu 1.237
_exptl_absorpt_correction_T_max 1.00000
_exptl_absorpt_correction_T_min 0.61440
_exptl_absorpt_correction_type multi-scan
_exptl_absorpt_process_details
;
CrysAlisPro 1.171.41.106a (Rigaku Oxford Diffraction, 2021)
Empirical absorption correction using spherical harmonics,
implemented in SCALE3 ABSPACK scaling algorithm.
;
_exptl_crystal_colour colourless
_exptl_crystal_density_diffrn 1.722
_exptl_crystal_density_method 'not measured'
_exptl_crystal_description block
_exptl_crystal_F_000 2032
_exptl_crystal_size_max 0.25
_exptl_crystal_size_mid 0.16
_exptl_crystal_size_min 0.12
_refine_diff_density_max 0.560
_refine_diff_density_min -0.462
_refine_diff_density_rms 0.079
_refine_ls_extinction_method none
_refine_ls_goodness_of_fit_ref 1.023
_refine_ls_hydrogen_treatment refxyz
_refine_ls_matrix_type full
_refine_ls_number_parameters 312
_refine_ls_number_reflns 8463
_refine_ls_number_restraints 0
_refine_ls_restrained_S_all 1.023
_refine_ls_R_factor_all 0.0306
_refine_ls_R_factor_gt 0.0245
_refine_ls_shift/su_max 0.003
_refine_ls_shift/su_mean 0.000
_refine_ls_structure_factor_coef Fsqd
_refine_ls_weighting_details 'w=1/[\s^2^(Fo^2^)+(0.0293P)^2^+1.7222P] where P=(Fo^2^+2Fc^2^)/3'
_refine_ls_weighting_scheme calc
_refine_ls_wR_factor_gt 0.0618
_refine_ls_wR_factor_ref 0.0642
_reflns_Friedel_coverage 0.000
_reflns_number_gt 7332
_reflns_number_total 8463
_reflns_threshold_expression 'I > 2\s(I)'
_cod_data_source_file d2dt00892k2.cif
_cod_data_source_block 4a_1
_cod_database_code 7710508
_shelx_shelxl_version_number 2018/3
_chemical_oxdiff_usercomment Pro_4b_O-F
_shelx_space_group_comment
;
The symmetry employed for this shelxl refinement is uniquely defined
by the following loop, which should always be used as a source of
symmetry information in preference to the above space-group names.
They are only intended as comments.
;
_shelx_estimated_absorpt_t_max 0.866
_shelx_estimated_absorpt_t_min 0.747
_reflns_odcompleteness_completeness 99.94
_reflns_odcompleteness_iscentric 1
_reflns_odcompleteness_theta 33.07
_olex2_refinement_description
;
1. Fixed Uiso
 At 1.2 times of:
  All C(H) groups
;
_olex2_submission_special_instructions 'No special instructions were received'
_oxdiff_exptl_absorpt_empirical_details
;
Empirical correction (ABSPACK) includes:
- Absorption correction using spherical harmonics
- Frame scaling
;
_oxdiff_exptl_absorpt_empirical_full_max 1.485
_oxdiff_exptl_absorpt_empirical_full_min 0.669

loop_
_space_group_symop_operation_xyz
'x, y, z'
'-x+1/2, -y, z+1/2'
'-x, y+1/2, -z+1/2'
'x+1/2, -y+1/2, -z'
'-x, -y, -z'
'x-1/2, y, -z-1/2'
'x, -y-1/2, z-1/2'
'-x-1/2, y-1/2, z'

loop_
_atom_site_label
_atom_site_type_symbol
_atom_site_fract_x
_atom_site_fract_y
_atom_site_fract_z
_atom_site_U_iso_or_equiv
_atom_site_adp_type
_atom_site_occupancy
_atom_site_site_symmetry_order
_atom_site_calc_flag
_atom_site_refinement_flags_posn
_atom_site_refinement_flags_adp
_atom_site_refinement_flags_occupancy
_atom_site_disorder_assembly
_atom_site_disorder_group
Pd1 Pd 0.53069(2) 0.63708(2) 0.63049(2) 0.01512(3) Uani 1 1 d . . . . .
Cl1 Cl 0.70305(3) 0.57093(2) 0.59631(2) 0.02117(6) Uani 1 1 d . . . . .
Cl2 Cl 0.36927(3) 0.72000(2) 0.66248(2) 0.02345(6) Uani 1 1 d . . . . .
F1 F 0.53648(8) 0.81755(6) 0.79917(4) 0.03080(18) Uani 1 1 d . . . . .
F2 F 0.87305(9) 0.80159(7) 0.56331(4) 0.0381(2) Uani 1 1 d . . . . .
N1 N 0.66021(9) 0.74462(7) 0.71267(4) 0.01845(18) Uani 1 1 d . . . . .
N2 N 0.68606(10) 0.80821(7) 0.63457(4) 0.01874(18) Uani 1 1 d . . . . .
N3 N 0.42408(10) 0.52349(7) 0.60598(4) 0.01830(18) Uani 1 1 d . . . . .
C1 C 0.63026(10) 0.73671(8) 0.65985(5) 0.01703(19) Uani 1 1 d . . . . .
C2 C 0.75227(13) 0.86084(9) 0.67151(5) 0.0223(2) Uani 1 1 d . . . . .
H2 H 0.7944(17) 0.9157(13) 0.6591(7) 0.027(4) Uiso 1 1 d . . . . .
C3 C 0.73592(12) 0.82120(9) 0.72049(5) 0.0228(2) Uani 1 1 d . . . . .
H3 H 0.7655(19) 0.8396(15) 0.7557(8) 0.038(5) Uiso 1 1 d . . . . .
C4 C 0.60994(11) 0.68511(8) 0.75328(5) 0.0191(2) Uani 1 1 d . . . . .
C5 C 0.54320(12) 0.72311(9) 0.79491(5) 0.0227(2) Uani 1 1 d . . . . .
C6 C 0.48103(13) 0.66743(12) 0.83100(6) 0.0284(3) Uani 1 1 d . . . . .
H6 H 0.437(2) 0.6974(15) 0.8586(8) 0.036(5) Uiso 1 1 d . . . . .
C7 C 0.48523(13) 0.57065(11) 0.82458(6) 0.0289(3) Uani 1 1 d . . . . .
H7 H 0.4398(17) 0.5347(13) 0.8476(8) 0.029(5) Uiso 1 1 d . . . . .
C8 C 0.55310(13) 0.53062(10) 0.78356(6) 0.0264(3) Uani 1 1 d . . . . .
H8 H 0.5571(17) 0.4673(14) 0.7798(8) 0.030(5) Uiso 1 1 d . . . . .
C9 C 0.61696(12) 0.58775(9) 0.74826(5) 0.0227(2) Uani 1 1 d . . . . .
H9 H 0.6672(17) 0.5628(12) 0.7214(7) 0.026(4) Uiso 1 1 d . . . . .
C10 C 0.67087(12) 0.82895(8) 0.57822(5) 0.0210(2) Uani 1 1 d . . . . .
C11 C 0.76688(14) 0.82572(9) 0.54355(6) 0.0270(3) Uani 1 1 d . . . . .
C12 C 0.75514(19) 0.84654(11) 0.48885(6) 0.0368(4) Uani 1 1 d . . . . .
H12 H 0.822(2) 0.8434(14) 0.4680(8) 0.035(5) Uiso 1 1 d . . . . .
C13 C 0.6441(2) 0.86954(11) 0.46901(6) 0.0415(4) Uani 1 1 d . . . . .
H13 H 0.630(2) 0.8863(18) 0.4309(11) 0.066(8) Uiso 1 1 d . . . . .
C14 C 0.54628(19) 0.87245(12) 0.50293(7) 0.0387(4) Uani 1 1 d . . . . .
H14 H 0.473(2) 0.8923(18) 0.4877(11) 0.051(7) Uiso 1 1 d . . . . .
C15 C 0.55926(16) 0.85261(10) 0.55807(6) 0.0290(3) Uani 1 1 d . . . . .
H15 H 0.499(2) 0.8697(14) 0.5838(10) 0.035 Uiso 1 1 d . U . . .
C16 C 0.32402(12) 0.50328(9) 0.63357(5) 0.0224(2) Uani 1 1 d . . . . .
H16 H 0.3082(15) 0.5416(11) 0.6637(7) 0.018(4) Uiso 1 1 d . . . . .
C17 C 0.25105(13) 0.42904(10) 0.61940(6) 0.0269(3) Uani 1 1 d . . . . .
H17 H 0.1809(19) 0.4152(14) 0.6418(8) 0.034(5) Uiso 1 1 d . . . . .
C18 C 0.28007(13) 0.37432(10) 0.57492(6) 0.0280(3) Uani 1 1 d . . . . .
H18 H 0.2298(17) 0.3234(13) 0.5648(7) 0.028(4) Uiso 1 1 d . . . . .
C19 C 0.38289(13) 0.39447(10) 0.54649(6) 0.0258(2) Uani 1 1 d . . . . .
H19 H 0.4095(18) 0.3568(12) 0.5180(8) 0.028(5) Uiso 1 1 d . . . . .
C20 C 0.45334(12) 0.46876(9) 0.56372(5) 0.0217(2) Uani 1 1 d . . . . .
H20 H 0.5243(14) 0.4835(12) 0.5473(7) 0.017(4) Uiso 1 1 d . . . . .

loop_
_atom_site_aniso_label
_atom_site_aniso_U_11
_atom_site_aniso_U_22
_atom_site_aniso_U_33
_atom_site_aniso_U_23
_atom_site_aniso_U_13
_atom_site_aniso_U_12
Pd1 0.01713(4) 0.01458(4) 0.01366(4) 0.00003(2) -0.00080(3) -0.00026(3)
Cl1 0.01927(12) 0.02143(12) 0.02280(13) -0.00168(10) 0.00031(10) 0.00167(9)
Cl2 0.02154(13) 0.02079(12) 0.02800(14) -0.00379(10) 0.00227(11) 0.00255(10)
F1 0.0367(5) 0.0255(4) 0.0303(4) -0.0038(3) 0.0061(4) 0.0011(3)
F2 0.0292(4) 0.0451(5) 0.0401(5) 0.0025(4) 0.0106(4) -0.0037(4)
N1 0.0196(4) 0.0200(4) 0.0158(4) 0.0006(3) -0.0022(3) -0.0029(3)
N2 0.0226(5) 0.0170(4) 0.0166(4) 0.0008(3) 0.0001(4) -0.0022(4)
N3 0.0205(4) 0.0178(4) 0.0166(4) -0.0005(3) -0.0009(4) -0.0008(3)
C1 0.0186(5) 0.0168(4) 0.0158(4) -0.0002(4) -0.0007(4) 0.0000(4)
C2 0.0253(6) 0.0203(5) 0.0213(5) -0.0003(4) -0.0017(5) -0.0061(4)
C3 0.0262(6) 0.0222(5) 0.0199(5) -0.0006(4) -0.0047(5) -0.0060(4)
C4 0.0196(5) 0.0219(5) 0.0159(5) 0.0026(4) -0.0027(4) -0.0014(4)
C5 0.0224(5) 0.0251(6) 0.0207(5) 0.0005(4) -0.0008(4) 0.0004(4)
C6 0.0266(6) 0.0355(7) 0.0229(6) 0.0047(5) 0.0038(5) 0.0019(5)
C7 0.0256(6) 0.0351(7) 0.0260(6) 0.0112(5) 0.0016(5) -0.0028(5)
C8 0.0298(6) 0.0236(6) 0.0258(6) 0.0067(5) -0.0027(5) -0.0018(5)
C9 0.0254(6) 0.0225(5) 0.0201(5) 0.0023(4) -0.0010(4) 0.0007(4)
C10 0.0308(6) 0.0161(5) 0.0160(5) 0.0005(4) 0.0004(4) -0.0029(4)
C11 0.0352(7) 0.0227(6) 0.0232(6) -0.0009(4) 0.0059(5) -0.0090(5)
C12 0.0597(11) 0.0288(7) 0.0219(6) -0.0018(5) 0.0120(7) -0.0168(7)
C13 0.0771(14) 0.0291(7) 0.0184(6) 0.0039(5) -0.0054(7) -0.0147(7)
C14 0.0568(11) 0.0328(8) 0.0266(7) 0.0059(6) -0.0144(7) -0.0006(7)
C15 0.0379(7) 0.0262(6) 0.0229(6) 0.0013(5) -0.0052(6) 0.0030(5)
C16 0.0247(6) 0.0198(5) 0.0229(5) -0.0022(4) 0.0033(4) -0.0023(4)
C17 0.0249(6) 0.0235(6) 0.0323(6) -0.0045(5) 0.0056(5) -0.0054(5)
C18 0.0258(6) 0.0238(6) 0.0342(7) -0.0076(5) 0.0010(5) -0.0053(5)
C19 0.0256(6) 0.0255(6) 0.0261(6) -0.0086(5) -0.0006(5) -0.0017(5)
C20 0.0225(5) 0.0230(5) 0.0197(5) -0.0041(4) 0.0012(4) -0.0013(4)

loop_
_atom_type_symbol
_atom_type_description
_atom_type_scat_dispersion_real
_atom_type_scat_dispersion_imag
_atom_type_scat_source
C C 0.0033 0.0016 'International Tables Vol C Tables 4.2.6.8 and 6.1.1.4'
H H 0.0000 0.0000 'International Tables Vol C Tables 4.2.6.8 and 6.1.1.4'
Cl Cl 0.1484 0.1585 'International Tables Vol C Tables 4.2.6.8 and 6.1.1.4'
F F 0.0171 0.0103 'International Tables Vol C Tables 4.2.6.8 and 6.1.1.4'
N N 0.0061 0.0033 'International Tables Vol C Tables 4.2.6.8 and 6.1.1.4'
Pd Pd -0.9988 1.0072 'International Tables Vol C Tables 4.2.6.8 and 6.1.1.4'

loop_
_geom_angle_atom_site_label_1
_geom_angle_atom_site_label_2
_geom_angle_atom_site_label_3
_geom_angle
_geom_angle_site_symmetry_1
_geom_angle_site_symmetry_3
_geom_angle_publ_flag
Cl2 Pd1 Cl1 173.202(12) . . ?
N3 Pd1 Cl1 93.45(3) . . ?
N3 Pd1 Cl2 92.47(3) . . ?
C1 Pd1 Cl1 87.13(4) . . ?
C1 Pd1 Cl2 87.29(4) . . ?
C1 Pd1 N3 174.62(4) . . ?
C1 N1 C3 110.51(10) . . ?
C1 N1 C4 121.88(10) . . ?
C3 N1 C4 127.41(10) . . ?
C1 N2 C2 110.60(10) . . ?
C1 N2 C10 123.31(10) . . ?
C2 N2 C10 125.96(10) . . ?
C16 N3 Pd1 119.74(8) . . ?
C20 N3 Pd1 122.01(9) . . ?
C20 N3 C16 118.25(11) . . ?
N1 C1 Pd1 124.27(9) . . ?
N2 C1 Pd1 130.22(9) . . ?
N2 C1 N1 105.48(10) . . ?
N2 C2 H2 119.3(11) . . ?
C3 C2 N2 106.73(11) . . ?
C3 C2 H2 133.9(11) . . ?
N1 C3 H3 123.1(13) . . ?
C2 C3 N1 106.66(11) . . ?
C2 C3 H3 130.3(13) . . ?
C5 C4 N1 120.24(11) . . ?
C5 C4 C9 119.08(11) . . ?
C9 C4 N1 120.34(11) . . ?
F1 C5 C4 118.55(11) . . ?
F1 C5 C6 119.51(12) . . ?
C6 C5 C4 121.91(13) . . ?
C5 C6 H6 118.1(13) . . ?
C5 C6 C7 118.61(14) . . ?
C7 C6 H6 123.3(13) . . ?
C6 C7 H7 117.6(12) . . ?
C6 C7 C8 120.60(13) . . ?
C8 C7 H7 121.8(12) . . ?
C7 C8 H8 120.6(12) . . ?
C7 C8 C9 119.96(13) . . ?
C9 C8 H8 119.4(12) . . ?
C4 C9 H9 118.1(11) . . ?
C8 C9 C4 119.78(12) . . ?
C8 C9 H9 122.1(11) . . ?
C11 C10 N2 120.13(12) . . ?
C11 C10 C15 119.58(12) . . ?
C15 C10 N2 120.29(12) . . ?
F2 C11 C10 118.90(12) . . ?
F2 C11 C12 119.67(15) . . ?
C10 C11 C12 121.43(16) . . ?
C11 C12 H12 117.4(13) . . ?
C13 C12 C11 118.78(16) . . ?
C13 C12 H12 123.8(13) . . ?
C12 C13 H13 122.6(16) . . ?
C12 C13 C14 120.83(14) . . ?
C14 C13 H13 116.5(17) . . ?
C13 C14 H14 117.5(15) . . ?
C13 C14 C15 119.98(18) . . ?
C15 C14 H14 122.4(16) . . ?
C10 C15 C14 119.41(16) . . ?
C10 C15 H15 117.6(14) . . ?
C14 C15 H15 121.2(14) . . ?
N3 C16 H16 115.7(10) . . ?
N3 C16 C17 122.12(12) . . ?
C17 C16 H16 122.1(10) . . ?
C16 C17 H17 119.2(12) . . ?
C16 C17 C18 119.36(13) . . ?
C18 C17 H17 121.4(12) . . ?
C17 C18 H18 119.8(11) . . ?
C19 C18 C17 118.84(12) . . ?
C19 C18 H18 121.4(11) . . ?
C18 C19 H19 122.0(12) . . ?
C18 C19 C20 118.71(12) . . ?
C20 C19 H19 119.0(12) . . ?
N3 C20 C19 122.68(12) . . ?
N3 C20 H20 115.0(11) . . ?
C19 C20 H20 122.3(11) . . ?

loop_
_geom_bond_atom_site_label_1
_geom_bond_atom_site_label_2
_geom_bond_distance
_geom_bond_site_symmetry_2
_geom_bond_publ_flag
Pd1 Cl1 2.3155(3) . ?
Pd1 Cl2 2.3061(3) . ?
Pd1 N3 2.1031(10) . ?
Pd1 C1 1.9481(11) . ?
F1 C5 1.3515(16) . ?
F2 C11 1.3355(19) . ?
N1 C1 1.3506(15) . ?
N1 C3 1.3977(16) . ?
N1 C4 1.4291(15) . ?
N2 C1 1.3494(15) . ?
N2 C2 1.3958(16) . ?
N2 C10 1.4314(15) . ?
N3 C16 1.3471(17) . ?
N3 C20 1.3428(16) . ?
C2 H2 0.964(19) . ?
C2 C3 1.3463(18) . ?
C3 H3 0.97(2) . ?
C4 C5 1.3829(18) . ?
C4 C9 1.3946(18) . ?
C5 C6 1.383(2) . ?
C6 H6 0.94(2) . ?
C6 C7 1.389(2) . ?
C7 H7 0.92(2) . ?
C7 C8 1.390(2) . ?
C8 H8 0.908(19) . ?
C8 C9 1.3919(19) . ?
C9 H9 0.941(18) . ?
C10 C11 1.3789(19) . ?
C10 C15 1.392(2) . ?
C11 C12 1.388(2) . ?
C12 H12 0.91(2) . ?
C12 C13 1.381(3) . ?
C13 H13 0.98(3) . ?
C13 C14 1.384(3) . ?
C14 H14 0.95(2) . ?
C14 C15 1.397(2) . ?
C15 H15 0.96(2) . ?
C16 H16 0.939(16) . ?
C16 C17 1.3838(19) . ?
C17 H17 0.98(2) . ?
C17 C18 1.385(2) . ?
C18 H18 0.954(19) . ?
C18 C19 1.383(2) . ?
C19 H19 0.934(19) . ?
C19 C20 1.3891(18) . ?
C20 H20 0.920(17) . ?

loop_
_geom_torsion_atom_site_label_1
_geom_torsion_atom_site_label_2
_geom_torsion_atom_site_label_3
_geom_torsion_atom_site_label_4
_geom_torsion
_geom_torsion_site_symmetry_1
_geom_torsion_site_symmetry_2
_geom_torsion_site_symmetry_3
_geom_torsion_site_symmetry_4
_geom_torsion_publ_flag
Pd1 N3 C16 C17 -179.60(11) . . . . ?
Pd1 N3 C20 C19 -178.90(10) . . . . ?
F1 C5 C6 C7 177.41(13) . . . . ?
F2 C11 C12 C13 178.74(13) . . . . ?
N1 C4 C5 F1 -6.31(18) . . . . ?
N1 C4 C5 C6 171.82(12) . . . . ?
N1 C4 C9 C8 -170.59(12) . . . . ?
N2 C2 C3 N1 0.22(15) . . . . ?
N2 C10 C11 F2 1.05(18) . . . . ?
N2 C10 C11 C12 -179.24(12) . . . . ?
N2 C10 C15 C14 -179.90(13) . . . . ?
N3 C16 C17 C18 -1.1(2) . . . . ?
C1 N1 C3 C2 0.11(15) . . . . ?
C1 N1 C4 C5 -118.30(14) . . . . ?
C1 N1 C4 C9 54.92(17) . . . . ?
C1 N2 C2 C3 -0.49(16) . . . . ?
C1 N2 C10 C11 -119.02(14) . . . . ?
C1 N2 C10 C15 61.07(17) . . . . ?
C2 N2 C1 Pd1 -177.46(10) . . . . ?
C2 N2 C1 N1 0.54(14) . . . . ?
C2 N2 C10 C11 65.53(17) . . . . ?
C2 N2 C10 C15 -114.38(15) . . . . ?
C3 N1 C1 Pd1 177.75(9) . . . . ?
C3 N1 C1 N2 -0.40(14) . . . . ?
C3 N1 C4 C5 56.08(18) . . . . ?
C3 N1 C4 C9 -130.70(14) . . . . ?
C4 N1 C1 Pd1 -7.01(16) . . . . ?
C4 N1 C1 N2 174.84(11) . . . . ?
C4 N1 C3 C2 -174.80(12) . . . . ?
C4 C5 C6 C7 -0.7(2) . . . . ?
C5 C4 C9 C8 2.71(19) . . . . ?
C5 C6 C7 C8 1.7(2) . . . . ?
C6 C7 C8 C9 -0.4(2) . . . . ?
C7 C8 C9 C4 -1.8(2) . . . . ?
C9 C4 C5 F1 -179.61(11) . . . . ?
C9 C4 C5 C6 -1.5(2) . . . . ?
C10 N2 C1 Pd1 6.47(18) . . . . ?
C10 N2 C1 N1 -175.53(11) . . . . ?
C10 N2 C2 C3 175.46(12) . . . . ?
C10 C11 C12 C13 -1.0(2) . . . . ?
C11 C10 C15 C14 0.2(2) . . . . ?
C11 C12 C13 C14 0.4(2) . . . . ?
C12 C13 C14 C15 0.4(2) . . . . ?
C13 C14 C15 C10 -0.7(2) . . . . ?
C15 C10 C11 F2 -179.04(12) . . . . ?
C15 C10 C11 C12 0.7(2) . . . . ?
C16 N3 C20 C19 2.07(19) . . . . ?
C16 C17 C18 C19 1.3(2) . . . . ?
C17 C18 C19 C20 0.2(2) . . . . ?
C18 C19 C20 N3 -1.9(2) . . . . ?
C20 N3 C16 C17 -0.6(2) . . . . ?
